data_7123480
loop_
_publ_author_name
'Lopez-Leonardo, Carmen'
'Martinez-Cuezva, Alberto'
'Bautista, Delia'
'Alajarin, Mateo'
'Berna, Jose'

_publ_section_title
;
 Homo and heteroassembly of amide-based [2]rotaxanes using
 \a,\a&#x2019;-dimethyl-p-xylylenediamines
;
_journal_name_full 'Chemical Communications'
_journal_paper_doi 10.1039/C9CC02701G
_journal_year 2019
_chemical_formula_sum 'C44 H60 N4 O8 S4'
_chemical_formula_weight 901.20
_space_group_crystal_system monoclinic
_space_group_IT_number 14
_space_group_name_Hall '-P 2ybc'
_space_group_name_H-M_alt 'P 1 21/c 1'
_symmetry_space_group_name_Hall '-P 2ybc'
_symmetry_space_group_name_H-M 'P 1 21/c 1'
_atom_sites_solution_hydrogens mixed
_audit_creation_method SHELXL-2018/1
_audit_update_record
;
2019-04-01 deposited with the CCDC.    2019-05-16 downloaded from the CCDC.
;
_cell_angle_alpha 90
_cell_angle_beta 104.251(3)
_cell_angle_gamma 90
_cell_formula_units_Z 2
_cell_length_a 8.9332(6)
_cell_length_b 17.8759(13)
_cell_length_c 15.1341(10)
_cell_measurement_reflns_used 9407
_cell_measurement_temperature 100(2)
_cell_measurement_theta_max 26.0
_cell_measurement_theta_min 2.27
_cell_volume 2342.4(3)
_computing_cell_refinement 'SAINT V8.38A (Bruker AXS Inc.)'
_computing_data_collection 'APEX3 2017.3 (Bruker AXS Inc.)'
_computing_data_reduction 'SAINT V8.38A (Bruker AXS Inc.)'
_computing_molecular_graphics 'Bruker SHELXTL'
_computing_publication_material 'Bruker SHELXTL'
_computing_structure_refinement 'SHELXL-2018/1 (Sheldrick, 2018)'
_computing_structure_solution 'SHELXT 2014/5 (Sheldrick, 2014)'
_diffrn_ambient_temperature 100(2)
_diffrn_detector_area_resol_mean 10.4167
_diffrn_measured_fraction_theta_full 0.999
_diffrn_measured_fraction_theta_max 0.995
_diffrn_measurement_device_type 'Bruker D8 QUEST'
_diffrn_measurement_method '\w-scans and phi scans'
_diffrn_radiation_type MoK\a
_diffrn_radiation_wavelength 0.71073
_diffrn_reflns_av_unetI/netI 0.0368
_diffrn_reflns_Laue_measured_fraction_full 0.999
_diffrn_reflns_Laue_measured_fraction_max 0.995
_diffrn_reflns_limit_h_max 11
_diffrn_reflns_limit_h_min -11
_diffrn_reflns_limit_k_max 22
_diffrn_reflns_limit_k_min 0
_diffrn_reflns_limit_l_max 19
_diffrn_reflns_limit_l_min 0
_diffrn_reflns_number 5488
_diffrn_reflns_point_group_measured_fraction_full 0.999
_diffrn_reflns_point_group_measured_fraction_max 0.995
_diffrn_reflns_theta_full 25.242
_diffrn_reflns_theta_max 27.076
_diffrn_reflns_theta_min 1.796
_diffrn_source 'high brilliance microfocus sealed tube '
_exptl_absorpt_coefficient_mu 0.257
_exptl_absorpt_correction_T_max 0.7455
_exptl_absorpt_correction_T_min 0.6659
_exptl_absorpt_correction_type multi-scan
_exptl_absorpt_process_details 'TWINABS version 2012/1'
_exptl_crystal_colour colourless
_exptl_crystal_density_diffrn 1.278
_exptl_crystal_description needle
_exptl_crystal_F_000 960
_exptl_crystal_size_max 0.320
_exptl_crystal_size_mid 0.080
_exptl_crystal_size_min 0.080
_refine_diff_density_max 0.364
_refine_diff_density_min -0.331
_refine_diff_density_rms 0.062
_refine_ls_extinction_method none
_refine_ls_goodness_of_fit_ref 1.129
_refine_ls_hydrogen_treatment mixed
_refine_ls_matrix_type full
_refine_ls_number_parameters 286
_refine_ls_number_reflns 5488
_refine_ls_number_restraints 2
_refine_ls_restrained_S_all 1.129
_refine_ls_R_factor_all 0.0660
_refine_ls_R_factor_gt 0.0518
_refine_ls_shift/su_max 0.000
_refine_ls_shift/su_mean 0.000
_refine_ls_structure_factor_coef Fsqd
_refine_ls_weighting_details 'w=1/[\s^2^(Fo^2^)+(0.0203P)^2^+2.9094P] where P=(Fo^2^+2Fc^2^)/3'
_refine_ls_weighting_scheme calc
_refine_ls_wR_factor_gt 0.0958
_refine_ls_wR_factor_ref 0.1009
_reflns_Friedel_coverage 0.000
_reflns_number_gt 4860
_reflns_number_total 5488
_reflns_threshold_expression 'I > 2\s(I)'
_cod_data_source_file c9cc02701g2.cif
_cod_data_source_block ccl_165_twin_a
_cod_database_code 7123480
_shelx_shelxl_version_number 2018/1
_shelx_space_group_comment
;
The symmetry employed for this shelxl refinement is uniquely defined
by the following loop, which should always be used as a source of
symmetry information in preference to the above space-group names.
They are only intended as comments.
;
_shelx_estimated_absorpt_t_min 0.922
_shelx_estimated_absorpt_t_max 0.980

loop_
_space_group_symop_operation_xyz
'x, y, z'
'-x, y+1/2, -z+1/2'
'-x, -y, -z'
'x, -y-1/2, z-1/2'

loop_
_atom_site_label
_atom_site_type_symbol
_atom_site_fract_x
_atom_site_fract_y
_atom_site_fract_z
_atom_site_U_iso_or_equiv
_atom_site_adp_type
_atom_site_occupancy
_atom_site_site_symmetry_order
_atom_site_calc_flag
_atom_site_refinement_flags_posn
_atom_site_refinement_flags_adp
N1 N -0.1012(3) 0.51045(12) 0.16177(15) 0.0183(5) Uani 1 1 d D .
H01 H -0.027(3) 0.5282(14) 0.1463(17) 0.009(7) Uiso 1 1 d D .
C1 C -0.0841(3) 0.45827(14) 0.22730(16) 0.0170(5) Uani 1 1 d . .
O1 O -0.1938(2) 0.43505(11) 0.25471(12) 0.0230(4) Uani 1 1 d . .
C2 C 0.0763(3) 0.42788(14) 0.26678(16) 0.0159(5) Uani 1 1 d . .
C3 C 0.2049(3) 0.44397(14) 0.23355(17) 0.0184(5) Uani 1 1 d . .
H3 H 0.195454 0.475933 0.182321 0.022 Uiso 1 1 calc R U
C4 C 0.3472(3) 0.41290(14) 0.27592(17) 0.0193(5) Uani 1 1 d . .
H4 H 0.434579 0.423292 0.252661 0.023 Uiso 1 1 calc R U
C5 C 0.3636(3) 0.36699(14) 0.35154(16) 0.0164(5) Uani 1 1 d . .
H5 H 0.461679 0.346500 0.380195 0.020 Uiso 1 1 calc R U
C6 C 0.2353(3) 0.35109(13) 0.38528(16) 0.0149(5) Uani 1 1 d . .
C7 C 0.0931(3) 0.38074(13) 0.34165(16) 0.0159(5) Uani 1 1 d . .
H7 H 0.004951 0.368580 0.363388 0.019 Uiso 1 1 calc R U
C8 C 0.2398(3) 0.30257(14) 0.46749(16) 0.0161(5) Uani 1 1 d . .
O2 O 0.1186(2) 0.27954(11) 0.48220(13) 0.0254(4) Uani 1 1 d . .
N2 N 0.3784(3) 0.28733(12) 0.52258(14) 0.0165(4) Uani 1 1 d D .
H02 H 0.458(2) 0.3103(14) 0.5181(18) 0.012(7) Uiso 1 1 d D .
C9 C 0.3911(3) 0.24763(14) 0.60936(16) 0.0159(5) Uani 1 1 d . .
H9 H 0.311943 0.206881 0.598810 0.019 Uiso 1 1 calc R U
C10 C 0.3579(3) 0.30060(13) 0.68118(16) 0.0152(5) Uani 1 1 d . .
C11 C 0.4497(3) 0.36352(15) 0.70840(17) 0.0193(5) Uani 1 1 d . .
H11 H 0.535250 0.372907 0.683099 0.023 Uiso 1 1 calc R U
C12 C 0.4171(3) 0.41252(14) 0.77216(17) 0.0194(5) Uani 1 1 d . .
H12 H 0.480799 0.455170 0.790143 0.023 Uiso 1 1 calc R U
C13 C 0.2930(3) 0.40018(14) 0.81001(16) 0.0165(5) Uani 1 1 d . .
C14 C 0.2027(3) 0.33678(14) 0.78357(17) 0.0191(5) Uani 1 1 d . .
H14 H 0.117986 0.327095 0.809501 0.023 Uiso 1 1 calc R U
C15 C 0.2347(3) 0.28761(14) 0.71990(17) 0.0177(5) Uani 1 1 d . .
H15 H 0.171847 0.244621 0.702583 0.021 Uiso 1 1 calc R U
C16 C 0.2538(3) 0.45660(15) 0.87657(17) 0.0192(5) Uani 1 1 d . .
H16 H 0.332007 0.497710 0.885492 0.023 Uiso 1 1 calc R U
C33 C 0.5507(3) 0.21168(14) 0.63863(17) 0.0197(5) Uani 1 1 d . .
H33A H 0.563150 0.175454 0.592371 0.030 Uiso 1 1 calc R U
H33B H 0.561085 0.186032 0.697067 0.030 Uiso 1 1 calc R U
H33C H 0.630159 0.250471 0.645243 0.030 Uiso 1 1 calc R U
C34 C 0.2588(4) 0.42245(16) 0.96964(17) 0.0259(6) Uani 1 1 d . .
H34A H 0.235788 0.461139 1.010235 0.039 Uiso 1 1 calc R U
H34B H 0.361957 0.401907 0.995753 0.039 Uiso 1 1 calc R U
H34C H 0.181986 0.382358 0.962727 0.039 Uiso 1 1 calc R U
S1 S 0.76524(9) 0.36103(4) 0.94169(5) 0.02896(17) Uani 1 1 d . .
O91 O 0.8525(3) 0.41128(14) 0.89537(19) 0.0554(7) Uani 1 1 d . .
C91 C 0.7546(5) 0.2735(2) 0.8854(3) 0.0570(12) Uani 1 1 d . .
H91A H 0.687846 0.277959 0.823715 0.085 Uiso 1 1 calc R U
H91B H 0.711790 0.235918 0.919543 0.085 Uiso 1 1 calc R U
H91C H 0.858321 0.258115 0.881956 0.085 Uiso 1 1 calc R U
C92 C 0.8945(4) 0.3324(2) 1.0457(2) 0.0399(8) Uani 1 1 d . .
H92A H 0.988460 0.311622 1.032812 0.060 Uiso 1 1 calc R U
H92B H 0.844727 0.294204 1.075145 0.060 Uiso 1 1 calc R U
H92C H 0.921534 0.375634 1.086324 0.060 Uiso 1 1 calc R U
S2 S 0.73260(8) 0.43384(4) 0.55383(5) 0.02271(15) Uani 1 1 d . .
O92 O 0.6676(2) 0.35690(12) 0.52849(14) 0.0314(5) Uani 1 1 d . .
C93 C 0.9373(3) 0.42219(17) 0.5768(2) 0.0278(6) Uani 1 1 d . .
H93A H 0.973813 0.394269 0.633798 0.042 Uiso 1 1 calc R U
H93B H 0.987170 0.471393 0.582589 0.042 Uiso 1 1 calc R U
H93C H 0.963226 0.394512 0.526690 0.042 Uiso 1 1 calc R U
C94 C 0.7029(3) 0.48515(16) 0.44945(19) 0.0262(6) Uani 1 1 d . .
H94A H 0.745832 0.456969 0.405861 0.039 Uiso 1 1 calc R U
H94B H 0.754669 0.533778 0.461231 0.039 Uiso 1 1 calc R U
H94C H 0.592025 0.492816 0.424083 0.039 Uiso 1 1 calc R U

loop_
_atom_site_aniso_label
_atom_site_aniso_U_11
_atom_site_aniso_U_22
_atom_site_aniso_U_33
_atom_site_aniso_U_23
_atom_site_aniso_U_13
_atom_site_aniso_U_12
N1 0.0212(12) 0.0184(11) 0.0171(10) 0.0014(9) 0.0079(9) 0.0036(9)
C1 0.0223(14) 0.0166(12) 0.0121(11) -0.0032(10) 0.0042(10) 0.0021(10)
O1 0.0216(10) 0.0272(10) 0.0212(9) 0.0076(8) 0.0070(8) 0.0048(9)
C2 0.0219(13) 0.0130(11) 0.0133(11) -0.0026(9) 0.0049(9) 0.0016(10)
C3 0.0255(14) 0.0152(12) 0.0158(12) 0.0016(10) 0.0080(10) 0.0013(11)
C4 0.0223(14) 0.0181(13) 0.0204(12) 0.0007(10) 0.0111(10) -0.0033(11)
C5 0.0181(13) 0.0158(12) 0.0152(11) -0.0010(10) 0.0040(10) 0.0011(10)
C6 0.0186(13) 0.0130(12) 0.0133(11) -0.0014(9) 0.0046(9) -0.0021(10)
C7 0.0184(13) 0.0143(12) 0.0164(12) -0.0018(9) 0.0070(10) -0.0010(10)
C8 0.0191(13) 0.0138(12) 0.0159(12) 0.0010(10) 0.0051(9) 0.0007(10)
O2 0.0159(10) 0.0316(11) 0.0280(10) 0.0141(9) 0.0043(8) -0.0016(8)
N2 0.0143(11) 0.0200(11) 0.0154(10) 0.0021(9) 0.0041(8) -0.0025(9)
C9 0.0179(13) 0.0149(12) 0.0149(11) 0.0024(9) 0.0041(10) 0.0004(10)
C10 0.0162(12) 0.0140(11) 0.0149(11) 0.0045(9) 0.0031(10) 0.0045(10)
C11 0.0180(13) 0.0193(13) 0.0233(13) 0.0034(11) 0.0098(10) -0.0006(11)
C12 0.0216(14) 0.0146(12) 0.0210(13) 0.0022(10) 0.0036(11) -0.0020(11)
C13 0.0191(13) 0.0161(12) 0.0131(11) 0.0039(10) 0.0018(9) 0.0052(10)
C14 0.0172(13) 0.0207(13) 0.0210(12) 0.0035(10) 0.0079(10) -0.0014(10)
C15 0.0174(13) 0.0157(12) 0.0193(12) 0.0030(10) 0.0030(10) -0.0011(10)
C16 0.0236(14) 0.0177(12) 0.0160(12) 0.0023(10) 0.0044(11) 0.0041(11)
C33 0.0210(14) 0.0182(13) 0.0199(12) 0.0024(10) 0.0046(11) 0.0043(11)
C34 0.0325(16) 0.0276(15) 0.0172(13) 0.0037(11) 0.0054(11) 0.0094(13)
S1 0.0230(4) 0.0302(4) 0.0338(4) 0.0078(3) 0.0071(3) 0.0066(3)
O91 0.0442(15) 0.0384(14) 0.0812(19) 0.0358(14) 0.0107(14) -0.0049(12)
C91 0.062(3) 0.0333(19) 0.052(2) -0.0014(17) -0.032(2) -0.0034(18)
C92 0.0379(18) 0.058(2) 0.0227(15) -0.0043(15) 0.0055(14) 0.0221(16)
S2 0.0174(3) 0.0310(4) 0.0217(3) -0.0017(3) 0.0084(3) -0.0012(3)
O92 0.0216(10) 0.0341(12) 0.0368(12) 0.0091(10) 0.0041(9) -0.0094(9)
C93 0.0128(13) 0.0333(16) 0.0353(16) -0.0019(13) 0.0022(11) -0.0022(12)
C94 0.0269(15) 0.0249(14) 0.0267(14) 0.0024(12) 0.0063(12) -0.0016(12)

loop_
_atom_type_symbol
_atom_type_description
_atom_type_scat_dispersion_real
_atom_type_scat_dispersion_imag
_atom_type_scat_source
C C 0.0033 0.0016 'International Tables Vol C Tables 4.2.6.8 and 6.1.1.4'
H H 0.0000 0.0000 'International Tables Vol C Tables 4.2.6.8 and 6.1.1.4'
N N 0.0061 0.0033 'International Tables Vol C Tables 4.2.6.8 and 6.1.1.4'
O O 0.0106 0.0060 'International Tables Vol C Tables 4.2.6.8 and 6.1.1.4'
S S 0.1246 0.1234 'International Tables Vol C Tables 4.2.6.8 and 6.1.1.4'

loop_
_geom_angle_atom_site_label_1
_geom_angle_atom_site_label_2
_geom_angle_atom_site_label_3
_geom_angle
_geom_angle_site_symmetry_1
_geom_angle_site_symmetry_3
C1 N1 C16 119.8(2) . 3_566
C1 N1 H01 122(2) . .
C16 N1 H01 117.9(19) 3_566 .
O1 C1 N1 122.0(2) . .
O1 C1 C2 120.2(2) . .
N1 C1 C2 117.8(2) . .
C7 C2 C3 119.1(2) . .
C7 C2 C1 116.2(2) . .
C3 C2 C1 124.7(2) . .
C4 C3 C2 119.5(2) . .
C4 C3 H3 120.2 . .
C2 C3 H3 120.2 . .
C5 C4 C3 121.0(2) . .
C5 C4 H4 119.5 . .
C3 C4 H4 119.5 . .
C4 C5 C6 119.6(2) . .
C4 C5 H5 120.2 . .
C6 C5 H5 120.2 . .
C7 C6 C5 119.2(2) . .
C7 C6 C8 116.6(2) . .
C5 C6 C8 124.2(2) . .
C6 C7 C2 121.5(2) . .
C6 C7 H7 119.2 . .
C2 C7 H7 119.2 . .
O2 C8 N2 122.7(2) . .
O2 C8 C6 119.7(2) . .
N2 C8 C6 117.6(2) . .
C8 N2 C9 120.6(2) . .
C8 N2 H02 121.5(19) . .
C9 N2 H02 115.4(19) . .
N2 C9 C10 110.5(2) . .
N2 C9 C33 108.8(2) . .
C10 C9 C33 112.7(2) . .
N2 C9 H9 108.2 . .
C10 C9 H9 108.2 . .
C33 C9 H9 108.2 . .
C15 C10 C11 118.7(2) . .
C15 C10 C9 120.7(2) . .
C11 C10 C9 120.6(2) . .
C12 C11 C10 120.4(2) . .
C12 C11 H11 119.8 . .
C10 C11 H11 119.8 . .
C13 C12 C11 120.9(2) . .
C13 C12 H12 119.5 . .
C11 C12 H12 119.5 . .
C12 C13 C14 118.5(2) . .
C12 C13 C16 120.3(2) . .
C14 C13 C16 121.1(2) . .
C15 C14 C13 120.8(2) . .
C15 C14 H14 119.6 . .
C13 C14 H14 119.6 . .
C14 C15 C10 120.6(2) . .
C14 C15 H15 119.7 . .
C10 C15 H15 119.7 . .
N1 C16 C34 109.8(2) 3_566 .
N1 C16 C13 110.3(2) 3_566 .
C34 C16 C13 112.7(2) . .
N1 C16 H16 108.0 3_566 .
C34 C16 H16 108.0 . .
C13 C16 H16 108.0 . .
C9 C33 H33A 109.5 . .
C9 C33 H33B 109.5 . .
H33A C33 H33B 109.5 . .
C9 C33 H33C 109.5 . .
H33A C33 H33C 109.5 . .
H33B C33 H33C 109.5 . .
C16 C34 H34A 109.5 . .
C16 C34 H34B 109.5 . .
H34A C34 H34B 109.5 . .
C16 C34 H34C 109.5 . .
H34A C34 H34C 109.5 . .
H34B C34 H34C 109.5 . .
O91 S1 C91 106.4(2) . .
O91 S1 C92 106.92(17) . .
C91 S1 C92 96.72(16) . .
S1 C91 H91A 109.5 . .
S1 C91 H91B 109.5 . .
H91A C91 H91B 109.5 . .
S1 C91 H91C 109.5 . .
H91A C91 H91C 109.5 . .
H91B C91 H91C 109.5 . .
S1 C92 H92A 109.5 . .
S1 C92 H92B 109.5 . .
H92A C92 H92B 109.5 . .
S1 C92 H92C 109.5 . .
H92A C92 H92C 109.5 . .
H92B C92 H92C 109.5 . .
O92 S2 C93 104.79(13) . .
O92 S2 C94 106.23(13) . .
C93 S2 C94 98.84(14) . .
S2 C93 H93A 109.5 . .
S2 C93 H93B 109.5 . .
H93A C93 H93B 109.5 . .
S2 C93 H93C 109.5 . .
H93A C93 H93C 109.5 . .
H93B C93 H93C 109.5 . .
S2 C94 H94A 109.5 . .
S2 C94 H94B 109.5 . .
H94A C94 H94B 109.5 . .
S2 C94 H94C 109.5 . .
H94A C94 H94C 109.5 . .
H94B C94 H94C 109.5 . .

loop_
_geom_bond_atom_site_label_1
_geom_bond_atom_site_label_2
_geom_bond_distance
_geom_bond_site_symmetry_2
N1 C1 1.343(3) .
N1 C16 1.467(3) 3_566
N1 H01 0.816(17) .
C1 O1 1.227(3) .
C1 C2 1.511(3) .
C2 C7 1.390(3) .
C2 C3 1.393(4) .
C3 C4 1.391(4) .
C3 H3 0.9500 .
C4 C5 1.386(3) .
C4 H4 0.9500 .
C5 C6 1.394(4) .
C5 H5 0.9500 .
C6 C7 1.385(4) .
C6 C8 1.509(3) .
C7 H7 0.9500 .
C8 O2 1.229(3) .
C8 N2 1.339(3) .
N2 C9 1.473(3) .
N2 H02 0.837(17) .
C9 C10 1.525(3) .
C9 C33 1.527(3) .
C9 H9 1.0000 .
C10 C15 1.388(4) .
C10 C11 1.393(4) .
C11 C12 1.386(4) .
C11 H11 0.9500 .
C12 C13 1.385(4) .
C12 H12 0.9500 .
C13 C14 1.392(4) .
C13 C16 1.526(3) .
C14 C15 1.385(4) .
C14 H14 0.9500 .
C15 H15 0.9500 .
C16 C34 1.526(3) .
C16 H16 1.0000 .
C33 H33A 0.9800 .
C33 H33B 0.9800 .
C33 H33C 0.9800 .
C34 H34A 0.9800 .
C34 H34B 0.9800 .
C34 H34C 0.9800 .
S1 O91 1.475(2) .
S1 C91 1.773(4) .
S1 C92 1.783(3) .
C91 H91A 0.9800 .
C91 H91B 0.9800 .
C91 H91C 0.9800 .
C92 H92A 0.9800 .
C92 H92B 0.9800 .
C92 H92C 0.9800 .
S2 O92 1.506(2) .
S2 C93 1.788(3) .
S2 C94 1.789(3) .
C93 H93A 0.9800 .
C93 H93B 0.9800 .
C93 H93C 0.9800 .
C94 H94A 0.9800 .
C94 H94B 0.9800 .
C94 H94C 0.9800 .

loop_
_geom_hbond_atom_site_label_D
_geom_hbond_atom_site_label_H
_geom_hbond_atom_site_label_A
_geom_hbond_distance_DH
_geom_hbond_distance_HA
_geom_hbond_distance_DA
_geom_hbond_angle_DHA
_geom_hbond_site_symmetry_A
_geom_hbond_publ_flag
N1 H01 O91 0.816(17) 2.120(18) 2.931(3) 172(3) 3_666 yes
N2 H02 O92 0.837(17) 2.021(18) 2.848(3) 170(3) . yes
C91 H91B O92 0.98 2.44 3.399(5) 166.2 4_566 yes
C91 H91C O2 0.98 2.53 3.358(5) 141.5 4_666 yes
C92 H92A O2 0.98 2.24 3.144(4) 152.2 4_666 yes
C94 H94A O1 0.98 2.51 3.417(3) 154.5 1_655 yes
